data_8107219
loop_
_publ_author_name
'Huang, Guang'
'Chen, Xinyun'

_publ_section_title
;
 Crystal structure of catena-poly[qua-(\m2-2-aminoisophthalat-\k3
 O,O&#x2032;:O&#x2032;&#x2032;)(1,10-phenanthroline-\k2
 N,N&#x2032;)manganese(II)] C20H15MnN3O5
;
_journal_issue 5
_journal_name_full 'Zeitschrift f\"ur Kristallographie - New Crystal Structures'
_journal_page_first 797
_journal_page_last 799
_journal_paper_doi 10.1515/ncrs-2022-0182
_journal_volume 237
_journal_year 2022
_chemical_formula_moiety 'C20 H15 Mn N3 O5'
_chemical_formula_sum 'C20 H15 Mn N3 O5'
_chemical_formula_weight 432.29
_space_group_crystal_system monoclinic
_space_group_IT_number 14
_space_group_name_Hall '-P 2ybc'
_space_group_name_H-M_alt 'P 1 21/c 1'
_atom_sites_solution_hydrogens mixed
_cell_angle_alpha 90
_cell_angle_beta 99.322(6)
_cell_angle_gamma 90
_cell_formula_units_Z 4
_cell_length_a 10.0223(5)
_cell_length_b 9.3406(5)
_cell_length_c 18.6978(10)
_cell_measurement_reflns_used 2978
_cell_measurement_temperature 249.99(10)
_cell_measurement_theta_max 28.6800
_cell_measurement_theta_min 2.7660
_cell_volume 1727.27(16)
_computing_cell_refinement 'CrysAlisPro 1.171.38.43f (Rigaku OD, 2015) [1]'
_computing_data_collection 'CrysAlisPro 1.171.38.43f (Rigaku OD, 2015) [1]'
_computing_data_reduction 'CrysAlisPro 1.171.38.43f (Rigaku OD, 2015) [1]'
_computing_molecular_graphics 'Olex2 1.3 (Dolomanov et al., 2009) [2]'
_computing_publication_material 'Olex2 1.3 (Dolomanov et al., 2009) [3]'
_computing_structure_refinement 'SHELXL 2018/3 (Sheldrick, 2015) [3]'
_computing_structure_solution 'SHELXT 2014/5 (Sheldrick, 2014 [4])'
_diffrn_ambient_environment N~2~
_diffrn_ambient_temperature 249.99(10)
_diffrn_detector 'CCD plate'
_diffrn_detector_area_resol_mean 5.2684
_diffrn_detector_type AtlasS2
_diffrn_measured_fraction_theta_full 1.000
_diffrn_measured_fraction_theta_max 1.000
_diffrn_measurement_details
;
List of Runs (angles in degrees, time in seconds):

  # Type    Start    End  Width  t~exp~   \w     \q     \k     \f   Frames
--------------------------------------------------------------------------
  1  \w     62.00  88.00   1.00    5.00    --   11.90  19.00  60.00   26
  2  \w    -67.00  35.00   1.00    5.00    --   11.90 -19.00  30.00  102
  3  \w    -27.00  44.00   1.00    5.00    --   11.90  19.00  60.00   71
;
_diffrn_measurement_device 'four-circle diffractometer'
_diffrn_measurement_device_type 'SuperNova, Dual, Cu at zero, AtlasS2'
_diffrn_measurement_method '\w scans'
_diffrn_orient_matrix_type 'CrysAlisPro convention (1999,Acta A55,543-557)'
_diffrn_orient_matrix_UB_11 0.0537722000
_diffrn_orient_matrix_UB_12 -0.0290789000
_diffrn_orient_matrix_UB_13 -0.0157944000
_diffrn_orient_matrix_UB_21 -0.0456266000
_diffrn_orient_matrix_UB_22 -0.0488349000
_diffrn_orient_matrix_UB_23 -0.0201515000
_diffrn_orient_matrix_UB_31 -0.0132550000
_diffrn_orient_matrix_UB_32 0.0502507000
_diffrn_orient_matrix_UB_33 -0.0287091000
_diffrn_radiation_monochromator mirror
_diffrn_radiation_probe x-ray
_diffrn_radiation_type 'Mo K\a'
_diffrn_radiation_wavelength 0.71073
_diffrn_reflns_av_R_equivalents 0.0322
_diffrn_reflns_av_unetI/netI 0.0491
_diffrn_reflns_Laue_measured_fraction_full 1.000
_diffrn_reflns_Laue_measured_fraction_max 1.000
_diffrn_reflns_limit_h_max 8
_diffrn_reflns_limit_h_min -12
_diffrn_reflns_limit_k_max 10
_diffrn_reflns_limit_k_min -11
_diffrn_reflns_limit_l_max 22
_diffrn_reflns_limit_l_min -22
_diffrn_reflns_number 7979
_diffrn_reflns_point_group_measured_fraction_full 1.000
_diffrn_reflns_point_group_measured_fraction_max 1.000
_diffrn_reflns_theta_full 25.242
_diffrn_reflns_theta_max 25.681
_diffrn_reflns_theta_min 2.059
_diffrn_source 'micro-focus sealed X-ray tube'
_diffrn_source_type 'SuperNova (Mo) X-ray Source'
_exptl_absorpt_coefficient_mu 0.806
_exptl_absorpt_correction_T_max 1.00000
_exptl_absorpt_correction_T_min 0.82083
_exptl_absorpt_correction_type multi-scan
_exptl_absorpt_process_details
;
CrysAlisPro 1.171.38.43f (Rigaku Oxford Diffraction, 2015)
Empirical absorption correction using spherical harmonics,
 implemented in SCALE3 ABSPACK scaling algorithm.
;
_exptl_crystal_colour colourless
_exptl_crystal_colour_primary colourless
_exptl_crystal_density_diffrn 1.662
_exptl_crystal_description block
_exptl_crystal_F_000 884
_exptl_crystal_size_max 0.2
_exptl_crystal_size_mid 0.15
_exptl_crystal_size_min 0.1
_refine_diff_density_max 0.244
_refine_diff_density_min -0.329
_refine_diff_density_rms 0.061
_refine_ls_extinction_coef .
_refine_ls_extinction_method none
_refine_ls_goodness_of_fit_ref 1.030
_refine_ls_hydrogen_treatment constr
_refine_ls_matrix_type full
_refine_ls_number_parameters 265
_refine_ls_number_reflns 3283
_refine_ls_number_restraints 1
_refine_ls_restrained_S_all 1.033
_refine_ls_R_factor_all 0.0502
_refine_ls_R_factor_gt 0.0376
_refine_ls_shift/su_max 0.000
_refine_ls_shift/su_mean 0.000
_refine_ls_structure_factor_coef Fsqd
_refine_ls_weighting_details 'w=1/[\s^2^(Fo^2^)+(0.0342P)^2^+0.5659P] where P=(Fo^2^+2Fc^2^)/3'
_refine_ls_weighting_scheme calc
_refine_ls_wR_factor_gt 0.0794
_refine_ls_wR_factor_ref 0.0873
_reflns_Friedel_coverage 0.000
_reflns_Friedel_fraction_full .
_reflns_Friedel_fraction_max .
_reflns_number_gt 2674
_reflns_number_total 3283
_reflns_threshold_expression 'I > 2\s(I)'
_cod_data_source_file suppl_j_ncrs-2022-0182_suppl.cif
_cod_data_source_block 1
_cod_original_sg_symbol_H-M 'P 21/c'
_cod_database_code 8107219
_shelx_space_group_comment
;
The symmetry employed for this shelxl refinement is uniquely defined
by the following loop, which should always be used as a source of
symmetry information in preference to the above space-group names.
They are only intended as comments.
;
_shelx_estimated_absorpt_t_max 0.924
_shelx_estimated_absorpt_t_min 0.855
_reflns_odcompleteness_completeness 99.97
_reflns_odcompleteness_iscentric 1
_reflns_odcompleteness_theta 26.32
_olex2_refinement_description
;
1. Fixed Uiso
 At 1.2 times of:
  All C(H) groups, All N(H,H) groups
 At 1.5 times of:
  All O(H,H) groups
2. Restrained distances
 Mn1-H1WA \\sim Mn1-H1WB
 with sigma of 0.02
3.a Free rotating group:
 O1W(H1WA,H1WB)
3.b Aromatic/amide H refined with riding coordinates:
 C1(H1), C2(H2), C3(H3), C5(H5), C6(H6), C7(H7), C8(H8), C9(H9), C14(H14),
 C15(H15), C16(H16)
3.c X=CH2 refined with riding coordinates:
 N3(H3A,H3B)
;
_olex2_submission_special_instructions 'No special instructions were received'
_oxdiff_exptl_absorpt_empirical_details
;
Empirical correction (ABSPACK) includes:
- Absorption correction using spherical harmonics
- Frame scaling
;
_oxdiff_exptl_absorpt_empirical_full_max 1.251
_oxdiff_exptl_absorpt_empirical_full_min 0.650

loop_
_space_group_symop_operation_xyz
'x, y, z'
'-x, y+1/2, -z+1/2'
'-x, -y, -z'
'x, -y-1/2, z-1/2'

loop_
_atom_site_label
_atom_site_type_symbol
_atom_site_fract_x
_atom_site_fract_y
_atom_site_fract_z
_atom_site_U_iso_or_equiv
_atom_site_adp_type
_atom_site_occupancy
_atom_site_site_symmetry_order
_atom_site_calc_flag
_atom_site_refinement_flags_posn
_atom_site_refinement_flags_adp
_atom_site_refinement_flags_occupancy
_atom_site_disorder_assembly
_atom_site_disorder_group
C1 C 0.5508(3) 0.1990(3) 0.50668(14) 0.0305(6) Uani 1 1 d . . . . .
H1 H 0.609620 0.139784 0.536921 0.037 Uiso 1 1 calc R U . . .
C2 C 0.5576(3) 0.1986(3) 0.43244(14) 0.0331(6) Uani 1 1 d . . . . .
H2 H 0.619747 0.140880 0.414140 0.040 Uiso 1 1 calc R U . . .
C3 C 0.4717(3) 0.2840(3) 0.38763(14) 0.0328(6) Uani 1 1 d . . . . .
H3 H 0.474457 0.285050 0.338159 0.039 Uiso 1 1 calc R U . . .
C4 C 0.3789(2) 0.3706(2) 0.41619(12) 0.0247(5) Uani 1 1 d . . . . .
C5 C 0.2835(3) 0.4619(3) 0.37257(13) 0.0316(6) Uani 1 1 d . . . . .
H5 H 0.280302 0.462893 0.322592 0.038 Uiso 1 1 calc R U . . .
C6 C 0.1984(3) 0.5460(3) 0.40232(13) 0.0315(6) Uani 1 1 d . . . . .
H6 H 0.138875 0.605740 0.372801 0.038 Uiso 1 1 calc R U . . .
C7 C 0.1125(3) 0.6304(3) 0.51313(14) 0.0333(6) Uani 1 1 d . . . . .
H7 H 0.055037 0.696047 0.486341 0.040 Uiso 1 1 calc R U . . .
C8 C 0.1137(3) 0.6170(3) 0.58550(14) 0.0341(6) Uani 1 1 d . . . . .
H8 H 0.057419 0.673652 0.608681 0.041 Uiso 1 1 calc R U . . .
C9 C 0.1998(3) 0.5179(3) 0.62471(13) 0.0298(6) Uani 1 1 d . . . . .
H9 H 0.197231 0.507279 0.673917 0.036 Uiso 1 1 calc R U . . .
C10 C 0.2857(2) 0.4522(2) 0.52276(12) 0.0205(5) Uani 1 1 d . . . . .
C11 C 0.3794(2) 0.3646(2) 0.49119(12) 0.0218(5) Uani 1 1 d . . . . .
C12 C 0.1984(3) 0.5449(2) 0.47896(12) 0.0256(6) Uani 1 1 d . . . . .
C13 C 0.8255(2) 0.1026(2) 0.67931(12) 0.0225(5) Uani 1 1 d . . . . .
C14 C 0.7918(3) -0.0064(3) 0.62948(13) 0.0287(6) Uani 1 1 d . . . . .
H14 H 0.703141 -0.039440 0.621272 0.034 Uiso 1 1 calc R U . . .
C15 C 0.8842(3) -0.0682(3) 0.59135(15) 0.0347(6) Uani 1 1 d . . . . .
H15 H 0.858572 -0.140961 0.558025 0.042 Uiso 1 1 calc R U . . .
C16 C 1.0159(3) -0.0184(3) 0.60432(13) 0.0297(6) Uani 1 1 d . . . . .
H16 H 1.078388 -0.056175 0.577706 0.036 Uiso 1 1 calc R U . . .
C17 C 1.0575(2) 0.0857(2) 0.65553(12) 0.0227(5) Uani 1 1 d . . . . .
C18 C 0.9632(2) 0.1485(2) 0.69585(12) 0.0205(5) Uani 1 1 d . . . . .
C19 C 1.2015(2) 0.1347(3) 0.66327(13) 0.0257(6) Uani 1 1 d . . . . .
C20 C 0.7149(2) 0.1759(3) 0.71023(13) 0.0241(5) Uani 1 1 d . . . . .
Mn1 Mn 0.42197(4) 0.26556(4) 0.65206(2) 0.02141(13) Uani 1 1 d D . . . .
N1 N 0.2854(2) 0.4379(2) 0.59504(10) 0.0234(5) Uani 1 1 d . . . . .
N2 N 0.4650(2) 0.2793(2) 0.53614(10) 0.0241(5) Uani 1 1 d . . . . .
N3 N 1.0015(2) 0.2508(2) 0.74562(11) 0.0318(5) Uani 1 1 d . . . . .
H3A H 1.084084 0.279467 0.753634 0.038 Uiso 1 1 calc R U . . .
H3B H 0.943290 0.287508 0.769420 0.038 Uiso 1 1 calc R U . . .
O1 O 0.59336(15) 0.13456(17) 0.68564(9) 0.0276(4) Uani 1 1 d . . . . .
O2 O 0.74090(17) 0.27360(19) 0.75559(9) 0.0314(4) Uani 1 1 d . . . . .
O3 O 1.24981(17) 0.22105(19) 0.71276(9) 0.0298(4) Uani 1 1 d . . . . .
O4 O 1.27262(17) 0.09332(19) 0.61735(10) 0.0372(5) Uani 1 1 d . . . . .
O1W O 0.50828(17) 0.4159(2) 0.73466(9) 0.0320(4) Uani 1 1 d G . . . .
H1WA H 0.588535 0.405971 0.757132 0.048 Uiso 1 1 d DG U . . .
H1WB H 0.470972 0.472345 0.761097 0.048 Uiso 1 1 d DG U . . .

loop_
_atom_site_aniso_label
_atom_site_aniso_U_11
_atom_site_aniso_U_22
_atom_site_aniso_U_33
_atom_site_aniso_U_23
_atom_site_aniso_U_13
_atom_site_aniso_U_12
C1 0.0243(14) 0.0314(14) 0.0367(14) 0.0004(12) 0.0078(12) 0.0051(12)
C2 0.0312(15) 0.0342(15) 0.0369(14) -0.0110(13) 0.0145(12) -0.0017(13)
C3 0.0388(17) 0.0344(15) 0.0283(13) -0.0073(12) 0.0144(13) -0.0081(13)
C4 0.0278(14) 0.0240(13) 0.0227(12) -0.0045(11) 0.0052(11) -0.0107(11)
C5 0.0404(17) 0.0338(15) 0.0193(12) 0.0026(11) 0.0009(12) -0.0078(13)
C6 0.0359(16) 0.0278(14) 0.0285(13) 0.0097(11) -0.0017(12) 0.0007(12)
C7 0.0320(16) 0.0257(14) 0.0401(15) 0.0032(12) -0.0002(13) 0.0077(12)
C8 0.0374(16) 0.0260(14) 0.0400(15) -0.0093(12) 0.0096(13) 0.0074(12)
C9 0.0334(16) 0.0296(14) 0.0273(13) -0.0027(11) 0.0080(12) 0.0044(12)
C10 0.0206(13) 0.0182(12) 0.0221(12) -0.0021(10) 0.0016(10) -0.0029(10)
C11 0.0202(13) 0.0209(12) 0.0248(12) 0.0004(10) 0.0048(10) -0.0045(10)
C12 0.0265(14) 0.0222(13) 0.0269(12) 0.0011(11) 0.0007(11) -0.0018(11)
C13 0.0160(12) 0.0212(12) 0.0304(12) 0.0069(11) 0.0036(10) 0.0014(10)
C14 0.0162(13) 0.0241(13) 0.0446(15) 0.0050(12) 0.0016(11) -0.0014(11)
C15 0.0272(15) 0.0253(14) 0.0500(16) -0.0100(12) 0.0018(13) -0.0006(12)
C16 0.0249(14) 0.0260(13) 0.0400(14) -0.0016(12) 0.0105(12) 0.0044(11)
C17 0.0171(12) 0.0229(12) 0.0278(13) 0.0063(11) 0.0029(10) 0.0018(10)
C18 0.0159(12) 0.0223(12) 0.0230(12) 0.0060(10) 0.0025(10) 0.0020(10)
C19 0.0171(13) 0.0248(13) 0.0355(14) 0.0093(12) 0.0052(11) 0.0034(11)
C20 0.0182(13) 0.0263(13) 0.0283(13) 0.0118(11) 0.0055(10) 0.0030(11)
Mn1 0.0154(2) 0.0262(2) 0.0228(2) 0.00265(15) 0.00397(15) 0.00137(15)
N1 0.0235(11) 0.0245(11) 0.0216(10) -0.0015(8) 0.0020(9) 0.0014(9)
N2 0.0200(11) 0.0254(11) 0.0276(10) 0.0012(9) 0.0060(9) 0.0015(9)
N3 0.0160(11) 0.0447(14) 0.0352(12) -0.0117(10) 0.0054(9) -0.0033(10)
O1 0.0123(9) 0.0286(9) 0.0418(10) 0.0073(8) 0.0037(7) 0.0004(7)
O2 0.0203(10) 0.0414(11) 0.0326(9) -0.0042(9) 0.0045(8) 0.0031(8)
O3 0.0193(9) 0.0430(11) 0.0270(9) 0.0001(8) 0.0035(7) -0.0078(8)
O4 0.0225(10) 0.0371(10) 0.0566(12) -0.0122(9) 0.0200(9) -0.0047(8)
O1W 0.0209(10) 0.0409(11) 0.0333(10) -0.0114(8) 0.0017(8) 0.0050(8)

loop_
_atom_type_symbol
_atom_type_description
_atom_type_scat_dispersion_real
_atom_type_scat_dispersion_imag
_atom_type_scat_source
C C 0.0033 0.0016 'International Tables Vol C Tables 4.2.6.8 and 6.1.1.4'
H H 0.0000 0.0000 'International Tables Vol C Tables 4.2.6.8 and 6.1.1.4'
N N 0.0061 0.0033 'International Tables Vol C Tables 4.2.6.8 and 6.1.1.4'
O O 0.0106 0.0060 'International Tables Vol C Tables 4.2.6.8 and 6.1.1.4'
Mn Mn 0.3368 0.7283 'International Tables Vol C Tables 4.2.6.8 and 6.1.1.4'

loop_
_geom_angle_atom_site_label_1
_geom_angle_atom_site_label_2
_geom_angle_atom_site_label_3
_geom_angle
_geom_angle_site_symmetry_1
_geom_angle_site_symmetry_3
C2 C1 H1 118.3 . .
N2 C1 H1 118.3 . .
N2 C1 C2 123.5(2) . .
C1 C2 H2 120.6 . .
C3 C2 C1 118.8(2) . .
C3 C2 H2 120.6 . .
C2 C3 H3 120.1 . .
C2 C3 C4 119.8(2) . .
C4 C3 H3 120.1 . .
C3 C4 C5 123.3(2) . .
C11 C4 C3 117.5(2) . .
C11 C4 C5 119.2(2) . .
C4 C5 H5 119.3 . .
C6 C5 C4 121.4(2) . .
C6 C5 H5 119.3 . .
C5 C6 H6 119.6 . .
C5 C6 C12 120.8(2) . .
C12 C6 H6 119.6 . .
C8 C7 H7 120.2 . .
C8 C7 C12 119.7(2) . .
C12 C7 H7 120.2 . .
C7 C8 H8 120.3 . .
C7 C8 C9 119.4(2) . .
C9 C8 H8 120.3 . .
C8 C9 H9 118.5 . .
N1 C9 C8 122.9(2) . .
N1 C9 H9 118.5 . .
C12 C10 C11 120.0(2) . .
N1 C10 C11 117.3(2) . .
N1 C10 C12 122.8(2) . .
C4 C11 C10 119.3(2) . .
N2 C11 C4 122.9(2) . .
N2 C11 C10 117.88(19) . .
C7 C12 C6 123.4(2) . .
C10 C12 C6 119.3(2) . .
C10 C12 C7 117.3(2) . .
C14 C13 C18 119.2(2) . .
C14 C13 C20 118.8(2) . .
C18 C13 C20 121.9(2) . .
C13 C14 H14 118.6 . .
C15 C14 C13 122.9(2) . .
C15 C14 H14 118.6 . .
C14 C15 H15 121.0 . .
C14 C15 C16 118.0(2) . .
C16 C15 H15 121.0 . .
C15 C16 H16 119.0 . .
C17 C16 C15 122.0(2) . .
C17 C16 H16 119.0 . .
C16 C17 C18 120.3(2) . .
C16 C17 C19 117.4(2) . .
C18 C17 C19 122.2(2) . .
C17 C18 C13 117.4(2) . .
N3 C18 C13 121.3(2) . .
N3 C18 C17 121.2(2) . .
C17 C19 Mn1 165.30(16) . 1_655
O3 C19 C17 121.0(2) . .
O3 C19 Mn1 61.48(12) . 1_655
O4 C19 C17 118.8(2) . .
O4 C19 Mn1 60.09(12) . 1_655
O4 C19 O3 120.2(2) . .
O1 C20 C13 116.2(2) . .
O2 C20 C13 120.8(2) . .
O2 C20 O1 123.0(2) . .
N1 Mn1 C19 85.07(7) . 1_455
N1 Mn1 N2 72.88(7) . .
N2 Mn1 C19 113.75(8) . 1_455
O1 Mn1 C19 111.62(7) . 1_455
O1 Mn1 N1 161.59(7) . .
O1 Mn1 N2 92.58(7) . .
O1 Mn1 O3 113.23(6) . 1_455
O1 Mn1 O4 98.27(7) . 1_455
O1 Mn1 O1W 87.26(7) . .
O3 Mn1 C19 29.52(7) 1_455 1_455
O3 Mn1 N1 85.09(7) 1_455 .
O3 Mn1 N2 140.12(7) 1_455 .
O4 Mn1 C19 29.50(7) 1_455 1_455
O4 Mn1 N1 92.86(7) 1_455 .
O4 Mn1 N2 89.16(7) 1_455 .
O4 Mn1 O3 58.58(6) 1_455 1_455
O1W Mn1 C19 120.12(8) . 1_455
O1W Mn1 N1 90.92(7) . .
O1W Mn1 N2 121.80(7) . .
O1W Mn1 O3 90.60(7) . 1_455
O1W Mn1 O4 148.42(7) . 1_455
C9 N1 C10 117.8(2) . .
C9 N1 Mn1 125.92(16) . .
C10 N1 Mn1 116.07(15) . .
C1 N2 C11 117.5(2) . .
C1 N2 Mn1 126.71(16) . .
C11 N2 Mn1 115.06(15) . .
C18 N3 H3A 120.0 . .
C18 N3 H3B 120.0 . .
H3A N3 H3B 120.0 . .
C20 O1 Mn1 127.29(15) . .
C19 O3 Mn1 88.99(14) . 1_655
C19 O4 Mn1 90.41(15) . 1_655
Mn1 O1W H1WA 121.3 . .
Mn1 O1W H1WB 131.0 . .
H1WA O1W H1WB 104.5 . .

loop_
_geom_bond_atom_site_label_1
_geom_bond_atom_site_label_2
_geom_bond_distance
_geom_bond_site_symmetry_2
C1 H1 0.9300 .
C1 C2 1.401(3) .
C1 N2 1.327(3) .
C2 H2 0.9300 .
C2 C3 1.359(4) .
C3 H3 0.9300 .
C3 C4 1.402(3) .
C4 C5 1.433(3) .
C4 C11 1.403(3) .
C5 H5 0.9300 .
C5 C6 1.345(4) .
C6 H6 0.9300 .
C6 C12 1.433(3) .
C7 H7 0.9300 .
C7 C8 1.357(3) .
C7 C12 1.402(3) .
C8 H8 0.9300 .
C8 C9 1.391(3) .
C9 H9 0.9300 .
C9 N1 1.325(3) .
C10 C11 1.442(3) .
C10 C12 1.398(3) .
C10 N1 1.359(3) .
C11 N2 1.357(3) .
C13 C14 1.384(3) .
C13 C18 1.430(3) .
C13 C20 1.497(3) .
C14 H14 0.9300 .
C14 C15 1.383(4) .
C15 H15 0.9300 .
C15 C16 1.384(4) .
C16 H16 0.9300 .
C16 C17 1.381(3) .
C17 C18 1.427(3) .
C17 C19 1.499(3) .
C18 N3 1.345(3) .
C19 Mn1 2.563(2) 1_655
C19 O3 1.263(3) .
C19 O4 1.262(3) .
C20 O1 1.290(3) .
C20 O2 1.244(3) .
Mn1 N1 2.2649(19) .
Mn1 N2 2.2811(19) .
Mn1 O1 2.1196(16) .
Mn1 O3 2.2522(17) 1_455
Mn1 O4 2.2216(18) 1_455
Mn1 O1W 2.1617(17) .
N3 H3A 0.8600 .
N3 H3B 0.8600 .
O1W H1WA 0.8501 .
O1W H1WB 0.8497 .

loop_
_geom_torsion_atom_site_label_1
_geom_torsion_atom_site_label_2
_geom_torsion_atom_site_label_3
_geom_torsion_atom_site_label_4
_geom_torsion
_geom_torsion_site_symmetry_1
_geom_torsion_site_symmetry_2
_geom_torsion_site_symmetry_3
_geom_torsion_site_symmetry_4
C1 C2 C3 C4 0.2(4) . . . .
C2 C1 N2 C11 0.3(4) . . . .
C2 C1 N2 Mn1 170.10(19) . . . .
C2 C3 C4 C5 -178.9(2) . . . .
C2 C3 C4 C11 0.0(4) . . . .
C3 C4 C5 C6 -178.3(2) . . . .
C3 C4 C11 C10 179.9(2) . . . .
C3 C4 C11 N2 0.0(3) . . . .
C4 C5 C6 C12 -1.4(4) . . . .
C4 C11 N2 C1 -0.1(3) . . . .
C4 C11 N2 Mn1 -171.08(17) . . . .
C5 C4 C11 C10 -1.1(3) . . . .
C5 C4 C11 N2 179.0(2) . . . .
C5 C6 C12 C7 179.8(3) . . . .
C5 C6 C12 C10 -1.6(4) . . . .
C7 C8 C9 N1 2.3(4) . . . .
C8 C7 C12 C6 176.3(2) . . . .
C8 C7 C12 C10 -2.3(4) . . . .
C8 C9 N1 C10 -1.5(4) . . . .
C8 C9 N1 Mn1 -176.61(18) . . . .
C10 C11 N2 C1 180.0(2) . . . .
C10 C11 N2 Mn1 9.0(3) . . . .
C11 C4 C5 C6 2.8(4) . . . .
C11 C10 C12 C6 3.2(3) . . . .
C11 C10 C12 C7 -178.1(2) . . . .
C11 C10 N1 C9 179.9(2) . . . .
C11 C10 N1 Mn1 -4.5(3) . . . .
C12 C7 C8 C9 -0.3(4) . . . .
C12 C10 C11 C4 -1.8(3) . . . .
C12 C10 C11 N2 178.1(2) . . . .
C12 C10 N1 C9 -1.3(3) . . . .
C12 C10 N1 Mn1 174.28(17) . . . .
C13 C14 C15 C16 0.3(4) . . . .
C13 C20 O1 Mn1 -134.23(17) . . . .
C14 C13 C18 C17 4.5(3) . . . .
C14 C13 C18 N3 -177.8(2) . . . .
C14 C13 C20 O1 -2.4(3) . . . .
C14 C13 C20 O2 179.4(2) . . . .
C14 C15 C16 C17 2.6(4) . . . .
C15 C16 C17 C18 -1.7(4) . . . .
C15 C16 C17 C19 -178.1(2) . . . .
C16 C17 C18 C13 -1.9(3) . . . .
C16 C17 C18 N3 -179.5(2) . . . .
C16 C17 C19 Mn1 90.4(7) . . . 1_655
C16 C17 C19 O3 -174.3(2) . . . .
C16 C17 C19 O4 8.9(3) . . . .
C17 C19 O3 Mn1 -163.29(19) . . . 1_655
C17 C19 O4 Mn1 163.17(18) . . . 1_655
C18 C13 C14 C15 -3.9(4) . . . .
C18 C13 C20 O1 173.1(2) . . . .
C18 C13 C20 O2 -5.1(3) . . . .
C18 C17 C19 Mn1 -86.0(7) . . . 1_655
C18 C17 C19 O3 9.4(3) . . . .
C18 C17 C19 O4 -167.5(2) . . . .
C19 C17 C18 C13 174.3(2) . . . .
C19 C17 C18 N3 -3.3(3) . . . .
C20 C13 C14 C15 171.8(2) . . . .
C20 C13 C18 C17 -170.9(2) . . . .
C20 C13 C18 N3 6.7(3) . . . .
N1 C10 C11 C4 177.0(2) . . . .
N1 C10 C11 N2 -3.1(3) . . . .
N1 C10 C12 C6 -175.5(2) . . . .
N1 C10 C12 C7 3.1(3) . . . .
N2 C1 C2 C3 -0.4(4) . . . .
O2 C20 O1 Mn1 43.9(3) . . . .
O3 C19 O4 Mn1 -13.7(2) . . . 1_655
O4 C19 O3 Mn1 13.5(2) . . . 1_655
